data_4345289
loop_
_publ_author_name
'Lin, Jian'
'Fu, Zhixing'
'Zhang, Jiaxu'
'Zhu, Yujia'
'Hu, Dandan'
'Li, Dongsheng'
'Wu, Tao'

_publ_section_title
;
 Substituent-Modulated Assembly Formation: An Approach to Enhancing the
 Photostability of Photoelectric-Sensitive Chalcogenide-Based Ion-Pair
 Hybrids.
;
_journal_issue 6
_journal_name_full 'Inorganic chemistry'
_journal_page_first 3119
_journal_page_last 3122
_journal_paper_doi 10.1021/acs.inorgchem.6b03061
_journal_volume 56
_journal_year 2017
_chemical_formula_moiety (Ge4S10)(C20N2H30)2
_chemical_formula_sum 'C40 H60 Ge4 N4 S10'
_chemical_formula_weight 1207.88
_chemical_name_systematic
; 
 T2@AV 
;
_space_group_IT_number 86
_symmetry_cell_setting tetragonal
_symmetry_space_group_name_Hall '-P 4bc'
_symmetry_space_group_name_H-M 'P 42/n :2'
_atom_sites_solution_hydrogens geom
_atom_sites_solution_primary direct
_atom_sites_solution_secondary difmap
_audit_creation_method SHELXL-97
_cell_angle_alpha 90.00
_cell_angle_beta 90.00
_cell_angle_gamma 90.00
_cell_formula_units_Z 2
_cell_length_a 16.4900(3)
_cell_length_b 16.4900(3)
_cell_length_c 9.6098(4)
_cell_measurement_reflns_used 2130
_cell_measurement_temperature 226(5)
_cell_measurement_theta_max 27.4220
_cell_measurement_theta_min 3.8960
_cell_volume 2613.10(13)
_computing_structure_refinement 'SHELXL-97 (Sheldrick, 1997)'
_computing_structure_solution 'SHELXS-97 (Sheldrick, 1990)'
_diffrn_ambient_temperature 226(5)
_diffrn_measured_fraction_theta_full 0.998
_diffrn_measured_fraction_theta_max 0.998
_diffrn_measurement_device_type 'phi and omega scans'
_diffrn_radiation_monochromator 'CCD area detector'
_diffrn_radiation_source 'fine-focus sealed tube'
_diffrn_radiation_type MoK\a
_diffrn_radiation_wavelength 0.71073
_diffrn_reflns_av_R_equivalents 0.0328
_diffrn_reflns_av_sigmaI/netI 0.0407
_diffrn_reflns_limit_h_max 19
_diffrn_reflns_limit_h_min -16
_diffrn_reflns_limit_k_max 19
_diffrn_reflns_limit_k_min -19
_diffrn_reflns_limit_l_max 11
_diffrn_reflns_limit_l_min -9
_diffrn_reflns_number 6155
_diffrn_reflns_theta_full 25.00
_diffrn_reflns_theta_max 25.00
_diffrn_reflns_theta_min 3.26
_exptl_absorpt_coefficient_mu 2.711
_exptl_absorpt_correction_T_max 1.00000
_exptl_absorpt_correction_T_min 0.95221
_exptl_absorpt_correction_type multi-scan
_exptl_absorpt_process_details SADABS
_exptl_crystal_colour brown
_exptl_crystal_density_diffrn 1.535
_exptl_crystal_density_method 'not measured'
_exptl_crystal_description pillar
_exptl_crystal_F_000 1232
_exptl_crystal_size_max 0.25
_exptl_crystal_size_mid 0.1
_exptl_crystal_size_min 0.1
_refine_diff_density_max 0.990
_refine_diff_density_min -0.539
_refine_diff_density_rms 0.096
_refine_ls_extinction_method none
_refine_ls_goodness_of_fit_ref 1.117
_refine_ls_hydrogen_treatment mixed
_refine_ls_matrix_type full
_refine_ls_number_parameters 133
_refine_ls_number_reflns 2299
_refine_ls_number_restraints 50
_refine_ls_restrained_S_all 1.185
_refine_ls_R_factor_all 0.0692
_refine_ls_R_factor_gt 0.0495
_refine_ls_shift/su_max 0.001
_refine_ls_shift/su_mean 0.000
_refine_ls_structure_factor_coef Fsqd
_refine_ls_weighting_details 'calc w=1/[\s^2^(Fo^2^)+(0.0852P)^2^+1.4729P] where P=(Fo^2^+2Fc^2^)/3'
_refine_ls_weighting_scheme calc
_refine_ls_wR_factor_gt 0.1476
_refine_ls_wR_factor_ref 0.1600
_reflns_number_gt 1723
_reflns_number_total 2299
_reflns_threshold_expression >2sigma(I)
_cod_data_source_file ic6b03061_si_001.cif
_cod_data_source_block 6
_cod_depositor_comments
;
The following automatic conversions were performed:

'_symmetry_cell_setting' value 'Tetragonal' changed to 'tetragonal'
according to
/home/data/users/saulius/crontab/automatic-downloads/rss-feeds/ACS/lib/dictionaries/cif_core.dic
dictionary named 'cif_core.dic' version 2.4.2 from 2011-04-26.

Automatic conversion script
Id: cif_fix_values 4973 2017-02-22 13:04:09Z antanas 

 Adding full bibliography for 4345284--4345290.cif.
;
_cod_original_sg_symbol_H-M P42/n
_cod_database_code 4345289

loop_
_symmetry_equiv_pos_as_xyz
'x, y, z'
'-y, x+1/2, z+1/2'
'-x+1/2, -y+1/2, z'
'y+1/2, -x, z+1/2'
'-x, -y, -z'
'y, -x-1/2, -z-1/2'
'x-1/2, y-1/2, -z'
'-y-1/2, x, -z-1/2'

loop_
_atom_site_label
_atom_site_type_symbol
_atom_site_fract_x
_atom_site_fract_y
_atom_site_fract_z
_atom_site_U_iso_or_equiv
_atom_site_adp_type
_atom_site_occupancy
_atom_site_symmetry_multiplicity
_atom_site_calc_flag
_atom_site_refinement_flags
Ge1 Ge 0.15034(3) 0.29688(3) 0.88612(6) 0.0411(3) Uani 1 1 d .
S3 S 0.20078(9) 0.39820(8) 0.75673(13) 0.0464(4) Uani 1 1 d .
S1 S 0.2500 0.2500 1.02342(19) 0.0439(5) Uani 1 2 d S
S2 S 0.05378(10) 0.33880(10) 1.01319(16) 0.0561(5) Uani 1 1 d .
N1 N 0.1336(3) 0.4953(3) 1.2164(5) 0.0620(14) Uani 1 1 d DU
C5 C 0.0693(4) 0.5434(5) 1.2136(8) 0.0729(19) Uani 1 1 d .
H5 H 0.0597 0.5762 1.1340 0.088 Uiso 1 1 calc R
C1 C 0.1448(4) 0.4469(5) 1.3250(7) 0.0714(19) Uani 1 1 d .
H1 H 0.1898 0.4109 1.3252 0.086 Uiso 1 1 calc R
C6 C 0.1917(4) 0.4944(5) 1.0968(7) 0.081(2) Uani 1 1 d DU
H6A H 0.2028 0.4373 1.0711 0.097 Uiso 1 1 calc R
H6B H 0.1655 0.5207 1.0159 0.097 Uiso 1 1 calc R
C8 C 0.2766(7) 0.6123(6) 1.1907(12) 0.133(4) Uani 1 1 d DU
H8A H 0.2749 0.6043 1.2927 0.160 Uiso 1 1 calc R
H8B H 0.2295 0.6463 1.1647 0.160 Uiso 1 1 calc R
C7 C 0.2688(6) 0.5349(7) 1.1239(12) 0.145(4) Uani 1 1 d DU
H7A H 0.3016 0.4965 1.1795 0.173 Uiso 1 1 calc R
H7B H 0.2963 0.5400 1.0328 0.173 Uiso 1 1 calc R
C3 C 0.0279(4) 0.4985(4) 1.4392(6) 0.0594(16) Uani 1 1 d .
C4 C 0.0162(4) 0.5467(5) 1.3232(7) 0.0708(19) Uani 1 1 d .
H4 H -0.0290 0.5824 1.3194 0.085 Uiso 1 1 calc R
C2 C 0.0940(4) 0.4475(5) 1.4354(7) 0.071(2) Uani 1 1 d .
H2 H 0.1040 0.4122 1.5116 0.086 Uiso 1 1 calc R
C9 C 0.3548(8) 0.6581(10) 1.1533(19) 0.211(6) Uani 1 1 d DU
H9A H 0.4002 0.6193 1.1431 0.253 Uiso 1 1 calc R
H9B H 0.3477 0.6871 1.0639 0.253 Uiso 1 1 calc R
C10 C 0.3730(9) 0.7162(10) 1.2645(18) 0.198(6) Uani 1 1 d DU
H10A H 0.3286 0.7164 1.3322 0.297 Uiso 1 1 calc R
H10B H 0.3790 0.7705 1.2245 0.297 Uiso 1 1 calc R
H10C H 0.4235 0.7005 1.3109 0.297 Uiso 1 1 calc R

loop_
_atom_site_aniso_label
_atom_site_aniso_U_11
_atom_site_aniso_U_22
_atom_site_aniso_U_33
_atom_site_aniso_U_23
_atom_site_aniso_U_13
_atom_site_aniso_U_12
Ge1 0.0429(4) 0.0456(4) 0.0348(4) -0.0017(2) 0.0034(2) 0.0031(2)
S3 0.0572(8) 0.0421(7) 0.0400(8) 0.0005(6) 0.0064(7) 0.0050(6)
S1 0.0476(11) 0.0532(12) 0.0307(9) 0.000 0.000 0.0017(9)
S2 0.0526(9) 0.0647(10) 0.0510(9) -0.0035(7) 0.0125(7) 0.0109(7)
N1 0.060(3) 0.074(3) 0.052(3) -0.009(3) -0.007(2) -0.008(3)
C5 0.062(4) 0.095(5) 0.062(4) 0.010(4) -0.008(4) 0.010(4)
C1 0.067(4) 0.089(5) 0.058(4) -0.006(4) -0.007(4) 0.013(4)
C6 0.076(4) 0.097(5) 0.069(4) -0.011(4) 0.016(4) -0.005(4)
C8 0.142(7) 0.125(6) 0.134(7) 0.011(6) -0.022(6) -0.021(5)
C7 0.128(6) 0.165(7) 0.141(8) -0.027(6) 0.037(6) -0.037(6)
C3 0.057(4) 0.081(4) 0.040(3) -0.008(3) -0.013(3) -0.002(3)
C4 0.060(4) 0.092(5) 0.060(4) 0.011(4) -0.004(4) 0.016(4)
C2 0.068(4) 0.101(5) 0.045(4) -0.001(4) -0.002(3) 0.024(4)
C9 0.169(9) 0.189(9) 0.276(11) -0.042(8) 0.012(8) -0.039(7)
C10 0.162(9) 0.202(10) 0.230(10) -0.005(8) -0.017(8) -0.024(7)

loop_
_atom_type_symbol
_atom_type_description
_atom_type_scat_dispersion_real
_atom_type_scat_dispersion_imag
_atom_type_scat_source
C C 0.0033 0.0016 'International Tables Vol C Tables 4.2.6.8 and 6.1.1.4'
H H 0.0000 0.0000 'International Tables Vol C Tables 4.2.6.8 and 6.1.1.4'
N N 0.0061 0.0033 'International Tables Vol C Tables 4.2.6.8 and 6.1.1.4'
S S 0.1246 0.1234 'International Tables Vol C Tables 4.2.6.8 and 6.1.1.4'
Ge Ge 0.1547 1.8001 'International Tables Vol C Tables 4.2.6.8 and 6.1.1.4'

loop_
_geom_angle_atom_site_label_1
_geom_angle_atom_site_label_2
_geom_angle_atom_site_label_3
_geom_angle
_geom_angle_site_symmetry_1
_geom_angle_site_symmetry_3
S2 Ge1 S3 110.77(6) . .
S2 Ge1 S3 108.32(6) . 8_657
S3 Ge1 S3 108.62(4) . 8_657
S2 Ge1 S1 108.86(6) . .
S3 Ge1 S1 108.11(5) . .
S3 Ge1 S1 112.18(5) 8_657 .
Ge1 S3 Ge1 109.59(6) . 6_567
Ge1 S1 Ge1 108.00(8) . 3
C1 N1 C5 119.2(6) . .
C1 N1 C6 120.5(6) . .
C5 N1 C6 120.2(6) . .
N1 C5 C4 121.3(6) . .
N1 C1 C2 121.7(7) . .
C7 C6 N1 114.6(7) . .
C7 C8 C9 114.1(11) . .
C8 C7 C6 124.5(10) . .
C2 C3 C4 116.2(6) . .
C2 C3 C3 122.0(7) . 5_568
C4 C3 C3 121.8(8) . 5_568
C5 C4 C3 120.5(6) . .
C1 C2 C3 121.1(7) . .
C10 C9 C8 108.8(12) . .

loop_
_geom_bond_atom_site_label_1
_geom_bond_atom_site_label_2
_geom_bond_distance
_geom_bond_site_symmetry_2
Ge1 S2 2.1223(15) .
Ge1 S3 2.2427(14) .
Ge1 S3 2.2441(14) 8_657
Ge1 S1 2.2449(12) .
S3 Ge1 2.2441(14) 6_567
S1 Ge1 2.2449(12) 3
N1 C1 1.326(8) .
N1 C5 1.325(9) .
N1 C6 1.497(7) .
C5 C4 1.371(10) .
C1 C2 1.353(9) .
C6 C7 1.460(8) .
C8 C7 1.434(9) .
C8 C9 1.536(9) .
C3 C2 1.376(9) .
C3 C4 1.383(9) .
C3 C3 1.489(12) 5_568
C9 C10 1.466(10) .
